data_1530142
loop_
_publ_author_name
'Keller, H.L.'
'Jess, I.'

_publ_section_title
;
 Darstellug und Kristallstrukturuntersuchung von K Pb Br3 * H2 O
;
_journal_name_full 'Journal of the Less-Common Metals'
_journal_page_first 215
_journal_page_last 221
_journal_volume 125
_journal_year 1986
_chemical_formula_sum 'Br3 H2 K O Pb'
_chemical_name_systematic 'K Pb Br3 (H2 O)'
_space_group_IT_number 36
_symmetry_space_group_name_Hall 'C 2c -2'
_symmetry_space_group_name_H-M 'C m c 21'
_cell_angle_alpha 90
_cell_angle_beta 90
_cell_angle_gamma 90
_cell_formula_units_Z 4
_cell_length_a 4.414
_cell_length_b 19.728
_cell_length_c 8.904
_cell_volume 775.355
_citation_journal_id_ASTM JCOMAH
_cod_data_source_file Keller_JCOMAH_1986_1317.cif
_cod_data_source_block H2Br3K1O1Pb1
_cod_original_formula_sum 'H2 Br3 K1 O1 Pb1'
_cod_database_code 1530142

loop_
_symmetry_equiv_pos_as_xyz
x,y,z
-x,-y,z+1/2
-x,y,z
x,-y,z+1/2
x+1/2,y+1/2,z
-x+1/2,-y+1/2,z+1/2
-x+1/2,y+1/2,z
x+1/2,-y+1/2,z+1/2

loop_
_atom_site_label
_atom_site_type_symbol
_atom_site_fract_x
_atom_site_fract_y
_atom_site_fract_z
_atom_site_occupancy
_atom_site_U_iso_or_equiv
O1 O-2 0 0.8639 0.023 1 0.0
Br3 Br-1 0 0.7146 0.783 1 0.0
Pb1 Pb+2 0 0.1662 0 1 0.0
K1 K+1 0 0.5524 0.5736 1 0.0
Br1 Br-1 0 0.6139 0.197 1 0.0
Br2 Br-1 0 0.041 0.8602 1 0.0
